data_7152376
loop_
_publ_author_name
'Duncanson, Philip'
'Cheong, Yuen-Ki'
'Motevalli, Majid'
'Griffiths, D. Vaughan'

_publ_section_title
;
 A novel approach to isoindolo[2,1-a]indol-6-ones.
;
_journal_issue 21
_journal_name_full 'Organic &amp; biomolecular chemistry'
_journal_page_first 4266
_journal_page_last 4279
_journal_paper_doi 10.1039/c2ob25314c
_journal_volume 10
_journal_year 2012
_chemical_formula_moiety 'C11 H5 Cl2 N1 O2'
_chemical_formula_sum 'C11 H5 Cl2 N O2'
_chemical_formula_weight 254.06
_chemical_name_systematic
;
?
;
_space_group_IT_number 33
_symmetry_cell_setting orthorhombic
_symmetry_Int_Tables_number 33
_symmetry_space_group_name_Hall 'P -2bc 2a'
_symmetry_space_group_name_H-M 'P 21 n b'
_atom_sites_solution_hydrogens geom
_atom_sites_solution_primary direct
_atom_sites_solution_secondary difmap
_audit_creation_method SHELXL-97
_cell_angle_alpha 90.00
_cell_angle_beta 90.00
_cell_angle_gamma 90.00
_cell_formula_units_Z 4
_cell_length_a 3.7524(7)
_cell_length_b 12.666(3)
_cell_length_c 21.009(4)
_cell_measurement_reflns_used 27438
_cell_measurement_temperature 120(2)
_cell_measurement_theta_max 27.48
_cell_measurement_theta_min 2.91
_cell_volume 998.5(4)
_computing_cell_refinement 'DENZO (Otwinowski & Minor, 1997) & COLLECT (Hooft, R.W.W., 1998)'
_computing_data_collection 'COLLECT (Hooft, R.W.W., 1998)'
_computing_data_reduction 'DENZO (Otwinowski & Minor, 1997) & COLLECT (Hooft, R.W.W., 1998)'
_computing_molecular_graphics 'Ortep-3 for Windows (Farrugia, 1997)'
_computing_publication_material 'WinGX publication routines (Farrugia, 1999)'
_computing_structure_refinement 'SHELXL-97 (Sheldrick, 2008)'
_diffrn_ambient_temperature 120(2)
_diffrn_detector_area_resol_mean '4096x4096pixels / 62x62mm'
_diffrn_measured_fraction_theta_full 0.955
_diffrn_measured_fraction_theta_max 0.955
_diffrn_measurement_device_type 'Bruker-Nonius APEX II CCD camera on \k-goniostat'
_diffrn_measurement_method '\f & \w scans'
_diffrn_radiation_monochromator '10cm confocal mirrors'
_diffrn_radiation_source 'Bruker-Nonius FR591 rotating anode'
_diffrn_radiation_type MoK\a
_diffrn_radiation_wavelength 0.71073
_diffrn_reflns_av_R_equivalents 0.0560
_diffrn_reflns_av_sigmaI/netI 0.0701
_diffrn_reflns_limit_h_max 4
_diffrn_reflns_limit_h_min -4
_diffrn_reflns_limit_k_max 16
_diffrn_reflns_limit_k_min -16
_diffrn_reflns_limit_l_max 27
_diffrn_reflns_limit_l_min -26
_diffrn_reflns_number 5015
_diffrn_reflns_theta_full 27.66
_diffrn_reflns_theta_max 27.66
_diffrn_reflns_theta_min 3.22
_exptl_absorpt_coefficient_mu 0.629
_exptl_absorpt_correction_T_max 0.9814
_exptl_absorpt_correction_T_min 0.8337
_exptl_absorpt_correction_type multi-scan
_exptl_absorpt_process_details 'SADABS 2007/2 (Sheldrick, G.M., 2007)'
_exptl_crystal_colour orange
_exptl_crystal_density_diffrn 1.690
_exptl_crystal_density_method 'not measured'
_exptl_crystal_description lath
_exptl_crystal_F_000 512
_exptl_crystal_size_max 0.30
_exptl_crystal_size_mid 0.06
_exptl_crystal_size_min 0.03
_refine_diff_density_max 0.587
_refine_diff_density_min -0.653
_refine_diff_density_rms 0.142
_refine_ls_abs_structure_details 'Flack H D (1983), Acta Cryst. A39, 876-881'
_refine_ls_abs_structure_Flack 0.2(2)
_refine_ls_extinction_method none
_refine_ls_goodness_of_fit_ref 1.078
_refine_ls_hydrogen_treatment mixed
_refine_ls_matrix_type full
_refine_ls_number_parameters 149
_refine_ls_number_reflns 1941
_refine_ls_number_restraints 1
_refine_ls_restrained_S_all 1.078
_refine_ls_R_factor_all 0.0983
_refine_ls_R_factor_gt 0.0842
_refine_ls_shift/su_max 0.000
_refine_ls_shift/su_mean 0.000
_refine_ls_structure_factor_coef Fsqd
_refine_ls_weighting_details 'calc w=1/[\s^2^(Fo^2^)+(0.0991P)^2^+5.7713P] where P=(Fo^2^+2Fc^2^)/3'
_refine_ls_weighting_scheme calc
_refine_ls_wR_factor_gt 0.2141
_refine_ls_wR_factor_ref 0.2260
_reflns_number_gt 1681
_reflns_number_total 1941
_reflns_threshold_expression >2\s(I)
_cod_data_source_file c2ob25314c.txt
_cod_data_source_block pd-9-135
_cod_database_code 7152376

loop_
_symmetry_equiv_pos_as_xyz
'x, y, z'
'x, y+1/2, -z+1/2'
'x+1/2, -y, -z'
'x+1/2, -y+1/2, z+1/2'

loop_
_atom_site_label
_atom_site_type_symbol
_atom_site_fract_x
_atom_site_fract_y
_atom_site_fract_z
_atom_site_U_iso_or_equiv
_atom_site_adp_type
_atom_site_occupancy
_atom_site_symmetry_multiplicity
_atom_site_calc_flag
_atom_site_refinement_flags
C1 C 0.834(2) 0.7267(6) 0.6721(3) 0.0248(14) Uani 1 1 d .
C2 C 0.737(2) 0.6748(6) 0.6120(4) 0.0289(17) Uani 1 1 d .
C3 C 0.582(2) 0.5811(7) 0.6246(3) 0.034(2) Uani 1 1 d .
C4 C 0.558(2) 0.5688(7) 0.6924(4) 0.0308(18) Uani 1 1 d .
C5 C 0.452(2) 0.5027(6) 0.7397(3) 0.0233(14) Uani 1 1 d .
C6 C 0.5373(19) 0.5538(6) 0.8001(3) 0.0252(16) Uani 1 1 d .
C7 C 0.688(2) 0.6538(6) 0.7867(3) 0.0265(16) Uani 1 1 d .
C8 C 0.802(2) 0.7215(6) 0.8326(3) 0.0267(15) Uani 1 1 d .
H8 H 0.9068 0.7875 0.8222 0.032 Uiso 1 1 calc R
C9 C 0.759(2) 0.6898(7) 0.8954(3) 0.0322(18) Uani 1 1 d .
H9 H 0.8350 0.7354 0.9286 0.039 Uiso 1 1 calc R
C10 C 0.606(2) 0.5927(7) 0.9109(4) 0.037(2) Uani 1 1 d .
H10 H 0.5769 0.5739 0.9543 0.044 Uiso 1 1 calc R
C11 C 0.497(2) 0.5230(7) 0.8634(3) 0.0313(18) Uani 1 1 d .
H11 H 0.3973 0.4563 0.8740 0.038 Uiso 1 1 calc R
Cl1 Cl 0.8427(6) 0.72691(16) 0.53967(8) 0.0355(5) Uani 1 1 d .
Cl2 Cl 0.4399(6) 0.48712(15) 0.57220(8) 0.0340(5) Uani 1 1 d .
N1 N 0.7051(17) 0.6619(5) 0.7184(3) 0.0258(14) Uani 1 1 d .
O1 O 0.9846(15) 0.8125(4) 0.6778(2) 0.0339(14) Uani 1 1 d .
O2 O 0.3067(16) 0.4088(4) 0.7301(2) 0.0318(13) Uani 1 1 d .
H2O H 0.18(3) 0.373(7) 0.760(5) 0.05(3) Uiso 1 1 d .

loop_
_atom_site_aniso_label
_atom_site_aniso_U_11
_atom_site_aniso_U_22
_atom_site_aniso_U_33
_atom_site_aniso_U_23
_atom_site_aniso_U_13
_atom_site_aniso_U_12
C1 0.018(3) 0.031(4) 0.026(3) 0.000(3) 0.000(4) 0.002(3)
C2 0.023(4) 0.038(4) 0.027(3) -0.004(3) 0.004(3) -0.007(3)
C3 0.024(4) 0.062(6) 0.014(3) -0.004(3) -0.005(3) 0.016(4)
C4 0.020(4) 0.049(5) 0.024(4) 0.003(3) 0.002(3) 0.001(4)
C5 0.011(3) 0.030(4) 0.028(3) -0.004(3) 0.003(3) 0.003(3)
C6 0.014(4) 0.037(4) 0.025(3) 0.000(3) 0.001(3) 0.000(3)
C7 0.017(4) 0.042(4) 0.020(3) -0.005(3) 0.002(3) 0.012(3)
C8 0.017(4) 0.034(4) 0.029(3) -0.001(3) -0.002(3) -0.002(3)
C9 0.021(4) 0.054(5) 0.022(3) -0.003(3) -0.003(3) 0.001(4)
C10 0.034(5) 0.049(5) 0.028(4) 0.004(4) 0.002(4) 0.015(4)
C11 0.024(4) 0.045(5) 0.025(3) 0.010(3) -0.003(3) -0.004(4)
Cl1 0.0331(10) 0.0497(11) 0.0236(7) 0.0049(8) 0.0024(8) -0.0047(9)
Cl2 0.0308(10) 0.0454(11) 0.0258(8) -0.0081(7) -0.0006(8) -0.0027(9)
N1 0.024(3) 0.037(3) 0.016(3) 0.001(2) 0.003(2) -0.001(3)
O1 0.033(3) 0.040(3) 0.029(3) -0.004(2) -0.003(3) -0.008(3)
O2 0.028(3) 0.042(3) 0.025(2) 0.000(2) -0.001(2) -0.011(3)

loop_
_atom_type_symbol
_atom_type_description
_atom_type_scat_dispersion_real
_atom_type_scat_dispersion_imag
_atom_type_scat_source
C C 0.0033 0.0016 'International Tables Vol C Tables 4.2.6.8 and 6.1.1.4'
H H 0.0000 0.0000 'International Tables Vol C Tables 4.2.6.8 and 6.1.1.4'
Cl Cl 0.1484 0.1585 'International Tables Vol C Tables 4.2.6.8 and 6.1.1.4'
N N 0.0061 0.0033 'International Tables Vol C Tables 4.2.6.8 and 6.1.1.4'
O O 0.0106 0.0060 'International Tables Vol C Tables 4.2.6.8 and 6.1.1.4'

loop_
_geom_angle_atom_site_label_1
_geom_angle_atom_site_label_2
_geom_angle_atom_site_label_3
_geom_angle
O1 C1 N1 128.7(6)
O1 C1 C2 126.3(6)
N1 C1 C2 104.9(6)
C3 C2 C1 109.4(7)
C3 C2 Cl1 128.1(6)
C1 C2 Cl1 122.4(6)
C2 C3 C4 108.5(7)
C2 C3 Cl2 128.5(6)
C4 C3 Cl2 123.0(7)
C5 C4 N1 110.2(6)
C5 C4 C3 144.2(8)
N1 C4 C3 105.6(7)
O2 C5 C4 124.2(7)
O2 C5 C6 128.4(7)
C4 C5 C6 107.4(7)
C11 C6 C7 118.9(7)
C11 C6 C5 133.0(7)
C7 C6 C5 108.1(6)
C8 C7 C6 123.3(7)
C8 C7 N1 130.4(8)
C6 C7 N1 106.2(6)
C7 C8 C9 117.0(7)
C7 C8 H8 121.5
C9 C8 H8 121.5
C8 C9 C10 121.6(8)
C8 C9 H9 119.2
C10 C9 H9 119.2
C11 C10 C9 120.8(7)
C11 C10 H10 119.6
C9 C10 H10 119.6
C10 C11 C6 118.2(8)
C10 C11 H11 120.9
C6 C11 H11 120.9
C1 N1 C4 111.4(6)
C1 N1 C7 140.5(7)
C4 N1 C7 108.0(6)
C5 O2 H2O 124(6)

loop_
_geom_bond_atom_site_label_1
_geom_bond_atom_site_label_2
_geom_bond_distance
C1 O1 1.231(9)
C1 N1 1.362(9)
C1 C2 1.468(10)
C2 C3 1.349(12)
C2 Cl1 1.704(8)
C3 C4 1.435(10)
C3 Cl2 1.707(8)
C4 C5 1.358(10)
C4 N1 1.412(10)
C5 O2 1.325(9)
C5 C6 1.460(10)
C6 C11 1.395(10)
C6 C7 1.415(11)
C7 C8 1.360(11)
C7 N1 1.440(8)
C8 C9 1.388(10)
C8 H8 0.9500
C9 C10 1.394(13)
C9 H9 0.9500
C10 C11 1.394(12)
C10 H10 0.9500
C11 H11 0.9500
O2 H2O 0.92(11)

loop_
_geom_hbond_atom_site_label_D
_geom_hbond_atom_site_label_H
_geom_hbond_atom_site_label_A
_geom_hbond_distance_DH
_geom_hbond_distance_HA
_geom_hbond_distance_DA
_geom_hbond_angle_DHA
_geom_hbond_site_symmetry_A
O2 H2O O1 0.92(11) 1.67(11) 2.588(8) 172(10) 2_446

loop_
_geom_torsion_atom_site_label_1
_geom_torsion_atom_site_label_2
_geom_torsion_atom_site_label_3
_geom_torsion_atom_site_label_4
_geom_torsion
O1 C1 C2 C3 178.8(9)
N1 C1 C2 C3 -3.9(9)
O1 C1 C2 Cl1 2.7(13)
N1 C1 C2 Cl1 179.9(6)
C1 C2 C3 C4 1.9(10)
Cl1 C2 C3 C4 177.8(6)
C1 C2 C3 Cl2 -176.6(7)
Cl1 C2 C3 Cl2 -0.8(13)
C2 C3 C4 C5 -178.7(11)
Cl2 C3 C4 C5 0.0(17)
C2 C3 C4 N1 0.8(9)
Cl2 C3 C4 N1 179.4(5)
N1 C4 C5 O2 -179.5(7)
C3 C4 C5 O2 -0.1(18)
N1 C4 C5 C6 -0.8(9)
C3 C4 C5 C6 178.7(11)
O2 C5 C6 C11 0.1(14)
C4 C5 C6 C11 -178.5(9)
O2 C5 C6 C7 -179.7(7)
C4 C5 C6 C7 1.7(8)
C11 C6 C7 C8 1.2(11)
C5 C6 C7 C8 -179.0(7)
C11 C6 C7 N1 178.3(7)
C5 C6 C7 N1 -1.9(8)
C6 C7 C8 C9 -1.4(12)
N1 C7 C8 C9 -177.7(7)
C7 C8 C9 C10 0.3(12)
C8 C9 C10 C11 1.1(13)
C9 C10 C11 C6 -1.2(12)
C7 C6 C11 C10 0.2(11)
C5 C6 C11 C10 -179.6(8)
O1 C1 N1 C4 -178.3(9)
C2 C1 N1 C4 4.5(9)
O1 C1 N1 C7 -3.5(17)
C2 C1 N1 C7 179.4(9)
C5 C4 N1 C1 176.2(7)
C3 C4 N1 C1 -3.4(9)
C5 C4 N1 C7 -0.4(9)
C3 C4 N1 C7 180.0(6)
C8 C7 N1 C1 3.2(16)
C6 C7 N1 C1 -173.6(9)
C8 C7 N1 C4 178.2(8)
C6 C7 N1 C4 1.4(8)
